data_4307572
loop_
_publ_author_name
'Wen Zhang'
'Fei Zhao'
'Tao Liu'
'Mei Yuan'
'Zhe-Ming Wang'
'Song Gao'

_publ_section_title
;
Spin Crossover in a Series of Iron(II) Complexes of
2-(2-Alkyl-2H-tetrazol-5-yl)-1,10-phenanthroline: Effects of Alkyl Side
Chain, Solvent, and Anion
;
_journal_name_full 'Inorganic Chemistry'
_journal_page_first 2541
_journal_page_last 2555
_journal_paper_doi 10.1021/ic062062h
_journal_volume 46
_journal_year 2007
_chemical_formula_sum 'C30 H26 B2 F8 Fe N12 O'
_chemical_formula_weight 800.10
_chemical_name_systematic
; 
 ? 
;
_space_group_IT_number 2
_symmetry_cell_setting triclinic
_symmetry_space_group_name_Hall '-P 1'
_symmetry_space_group_name_H-M 'P -1'
_atom_sites_solution_hydrogens geom
_atom_sites_solution_primary direct
_atom_sites_solution_secondary difmap
_audit_creation_method SHELXL-97
_cell_angle_alpha 76.1500(10)
_cell_angle_beta 84.200(2)
_cell_angle_gamma 83.298(2)
_cell_formula_units_Z 2
_cell_length_a 10.7053(3)
_cell_length_b 10.9912(3)
_cell_length_c 14.9959(5)
_cell_measurement_reflns_used 18425
_cell_measurement_temperature 293(2)
_cell_measurement_theta_max 27.485
_cell_measurement_theta_min 3.395
_cell_volume 1696.57(9)
_computing_cell_refinement 'HKL Scalepack (Otwinowski & Minor, 1997)'
_computing_data_collection 'KappaCCD (Nonius B. V., 1998)'
_computing_data_reduction 'HKL Denzo (Otwinowski & Minor, 1997) & maXus (Mackay et al., 1998)'
_computing_molecular_graphics 'Bruker SHELXTL V5.1 (Sheldrick, 1998)'
_computing_publication_material 'SHELXL-97 (Sheldrick, 1997)'
_computing_structure_refinement 'SHELXL-97 (Sheldrick, 1997)'
_computing_structure_solution 'SHELXS-97 (Sheldrick, 1990)'
_diffrn_ambient_temperature 293(2)
_diffrn_detector_area_resol_mean 0.76
_diffrn_measured_fraction_theta_full 0.988
_diffrn_measured_fraction_theta_max 0.988
_diffrn_measurement_device_type 'NONIUS KappaCCD'
_diffrn_measurement_method CCD
_diffrn_radiation_monochromator graphite
_diffrn_radiation_source 'fine-focus sealed tube'
_diffrn_radiation_type MoK\a
_diffrn_radiation_wavelength 0.71073
_diffrn_reflns_av_R_equivalents 0.1052
_diffrn_reflns_av_sigmaI/netI 0.1303
_diffrn_reflns_limit_h_max 13
_diffrn_reflns_limit_h_min -13
_diffrn_reflns_limit_k_max 14
_diffrn_reflns_limit_k_min -14
_diffrn_reflns_limit_l_max 19
_diffrn_reflns_limit_l_min -19
_diffrn_reflns_number 33091
_diffrn_reflns_theta_full 27.52
_diffrn_reflns_theta_max 27.52
_diffrn_reflns_theta_min 3.52
_exptl_absorpt_coefficient_mu 0.536
_exptl_absorpt_correction_T_max 0.937
_exptl_absorpt_correction_T_min 0.794
_exptl_absorpt_correction_type empirical
_exptl_absorpt_process_details '(Blessing, 1995, 1997)'
_exptl_crystal_colour red
_exptl_crystal_density_diffrn 1.566
_exptl_crystal_density_method 'not measured'
_exptl_crystal_description block
_exptl_crystal_F_000 812
_exptl_crystal_size_max 0.35
_exptl_crystal_size_mid 0.20
_exptl_crystal_size_min 0.15
_refine_diff_density_max 0.384
_refine_diff_density_min -0.203
_refine_diff_density_rms 0.049
_refine_ls_extinction_method none
_refine_ls_goodness_of_fit_ref 0.905
_refine_ls_hydrogen_treatment mixed
_refine_ls_matrix_type full
_refine_ls_number_parameters 506
_refine_ls_number_reflns 7731
_refine_ls_number_restraints 40
_refine_ls_restrained_S_all 0.979
_refine_ls_R_factor_all 0.1713
_refine_ls_R_factor_gt 0.0588
_refine_ls_shift/su_max 0.000
_refine_ls_shift/su_mean 0.000
_refine_ls_structure_factor_coef Fsqd
_refine_ls_weighting_details 'calc w=1/[\s^2^(Fo^2^)+(0.0765P)^2^+0.0000P] where P=(Fo^2^+2Fc^2^)/3'
_refine_ls_weighting_scheme calc
_refine_ls_wR_factor_gt 0.1290
_refine_ls_wR_factor_ref 0.1563
_reflns_number_gt 3328
_reflns_number_total 7731
_reflns_threshold_expression >2sigma(I)
_cod_data_source_file ic062062hsi20061026_105250_07.cif
_cod_data_source_block 2b
_cod_depositor_comments
;
The following automatic conversions were performed:
'_symmetry_cell_setting' value 'Triclinic' changed to 'triclinic'
according to '/home/saulius/struct/CIF-dictionaries/cif_core.dic'
dictionary named 'cif_core.dic' version 2.4.1 from 2010-06-29.

Automatic conversion script
Id: cif_fix_enum 1527 2010-12-29 10:47:43Z saulius 
;
_cod_database_code 4307572

loop_
_symmetry_equiv_pos_as_xyz
'x, y, z'
'-x, -y, -z'

loop_
_atom_site_label
_atom_site_type_symbol
_atom_site_fract_x
_atom_site_fract_y
_atom_site_fract_z
_atom_site_U_iso_or_equiv
_atom_site_adp_type
_atom_site_occupancy
_atom_site_symmetry_multiplicity
_atom_site_calc_flag
_atom_site_refinement_flags
_atom_site_disorder_assembly
_atom_site_disorder_group
Fe1 Fe 0.84202(5) 0.72553(5) 0.73447(3) 0.0564(2) Uani 1 1 d . . .
N1 N 0.9347(3) 0.5704(3) 0.8119(2) 0.0702(9) Uani 1 1 d . . .
N2 N 0.7242(3) 0.6944(3) 0.84381(18) 0.0587(7) Uani 1 1 d . . .
N3 N 0.7022(3) 0.8670(3) 0.70363(19) 0.0589(7) Uani 1 1 d . . .
N4 N 0.6742(3) 0.9640(3) 0.6352(2) 0.0716(9) Uani 1 1 d . . .
N5 N 0.5673(3) 1.0192(3) 0.6642(2) 0.0780(9) Uani 1 1 d . . .
N6 N 0.5214(3) 0.9656(3) 0.7477(2) 0.0765(9) Uani 1 1 d . . .
N7 N 0.7776(3) 0.6192(3) 0.6577(2) 0.0667(8) Uani 1 1 d . . .
N8 N 0.9517(3) 0.7706(3) 0.6219(2) 0.0594(8) Uani 1 1 d . . .
N9 N 0.9529(3) 0.8461(3) 0.7651(2) 0.0661(8) Uani 1 1 d . . .
N10 N 0.9640(4) 0.8968(3) 0.8336(3) 0.0859(10) Uani 1 1 d . . .
N11 N 1.0511(4) 0.9775(4) 0.8010(3) 0.0973(12) Uani 1 1 d . . .
N12 N 1.0968(3) 0.9826(3) 0.7143(3) 0.0892(11) Uani 1 1 d . . .
C1 C 1.0464(4) 0.5098(5) 0.7942(4) 0.0922(14) Uani 1 1 d . . .
H1 H 1.0947 0.5422 0.7404 0.111 Uiso 1 1 calc R . .
C2 C 1.0936(6) 0.3990(5) 0.8539(5) 0.1126(19) Uani 1 1 d . . .
H2 H 1.1716 0.3586 0.8394 0.135 Uiso 1 1 calc R . .
C3 C 1.0247(6) 0.3507(5) 0.9331(5) 0.109(2) Uani 1 1 d . . .
H3 H 1.0556 0.2765 0.9722 0.131 Uiso 1 1 calc R . .
C4 C 0.9070(5) 0.4118(4) 0.9568(4) 0.0893(14) Uani 1 1 d . . .
C5 C 0.8243(6) 0.3782(5) 1.0375(4) 0.1007(17) Uani 1 1 d . . .
H5 H 0.8469 0.3045 1.0805 0.121 Uiso 1 1 calc R . .
C6 C 0.7156(6) 0.4458(5) 1.0559(3) 0.1024(17) Uani 1 1 d . . .
H6 H 0.6670 0.4188 1.1106 0.123 Uiso 1 1 calc R . .
C7 C 0.6743(4) 0.5587(4) 0.9922(3) 0.0780(12) Uani 1 1 d . . .
C8 C 0.5671(5) 0.6394(5) 1.0019(3) 0.0926(14) Uani 1 1 d . . .
H8 H 0.5141 0.6219 1.0555 0.111 Uiso 1 1 calc R . .
C9 C 0.5373(4) 0.7438(5) 0.9349(3) 0.0879(13) Uani 1 1 d . . .
H9 H 0.4649 0.7973 0.9422 0.106 Uiso 1 1 calc R . .
C10 C 0.6187(3) 0.7687(4) 0.8542(3) 0.0670(10) Uani 1 1 d . . .
C11 C 0.7518(4) 0.5914(4) 0.9113(3) 0.0637(10) Uani 1 1 d . . .
C12 C 0.8666(4) 0.5227(3) 0.8924(3) 0.0668(11) Uani 1 1 d . . .
C13 C 0.6086(3) 0.8690(4) 0.7712(3) 0.0649(10) Uani 1 1 d . . .
C14 C 0.5038(5) 1.1359(5) 0.6084(4) 0.1098(17) Uani 1 1 d . . .
H14A H 0.4887 1.1998 0.6440 0.132 Uiso 1 1 calc R . .
H14B H 0.5579 1.1676 0.5538 0.132 Uiso 1 1 calc R . .
C15 C 0.3873(6) 1.1108(6) 0.5820(5) 0.162(3) Uani 1 1 d . . .
H15A H 0.4016 1.0421 0.5517 0.243 Uiso 1 1 calc R . .
H15B H 0.3514 1.1843 0.5407 0.243 Uiso 1 1 calc R . .
H15C H 0.3304 1.0889 0.6358 0.243 Uiso 1 1 calc R . .
C16 C 0.6893(4) 0.5398(4) 0.6789(3) 0.0846(13) Uani 1 1 d . . .
H16 H 0.6483 0.5257 0.7376 0.101 Uiso 1 1 calc R . .
C17 C 0.6560(5) 0.4768(5) 0.6162(4) 0.1081(16) Uani 1 1 d . . .
H17 H 0.5935 0.4218 0.6339 0.130 Uiso 1 1 calc R . .
C18 C 0.7117(5) 0.4935(5) 0.5311(4) 0.1050(17) Uani 1 1 d . . .
H18 H 0.6873 0.4521 0.4893 0.126 Uiso 1 1 calc R . .
C19 C 0.8091(5) 0.5758(4) 0.5052(3) 0.0857(13) Uani 1 1 d . . .
C20 C 0.8799(6) 0.6029(6) 0.4181(4) 0.1089(17) Uani 1 1 d . . .
H20 H 0.8612 0.5652 0.3724 0.131 Uiso 1 1 calc R . .
C21 C 0.9744(5) 0.6823(5) 0.3985(3) 0.1005(15) Uani 1 1 d . . .
H21 H 1.0189 0.6968 0.3410 0.121 Uiso 1 1 calc R . .
C22 C 1.0032(4) 0.7417(4) 0.4671(3) 0.0790(12) Uani 1 1 d . . .
C23 C 1.0973(4) 0.8261(5) 0.4582(3) 0.0898(14) Uani 1 1 d . . .
H23 H 1.1488 0.8440 0.4038 0.108 Uiso 1 1 calc R . .
C24 C 1.1131(4) 0.8811(4) 0.5279(3) 0.0820(12) Uani 1 1 d . . .
H24 H 1.1738 0.9374 0.5208 0.098 Uiso 1 1 calc R . .
C25 C 1.0371(3) 0.8523(4) 0.6110(3) 0.0655(10) Uani 1 1 d . . .
C26 C 0.9336(3) 0.7170(4) 0.5522(3) 0.0650(10) Uani 1 1 d . . .
C27 C 0.8369(4) 0.6345(4) 0.5724(3) 0.0637(10) Uani 1 1 d . . .
C28 C 1.0335(4) 0.8969(4) 0.6938(3) 0.0685(10) Uani 1 1 d . . .
C29 C 1.0920(6) 1.0582(6) 0.8562(5) 0.148(3) Uani 1 1 d . . .
H29A H 1.0960 1.1427 0.8182 0.178 Uiso 1 1 calc R . .
H29B H 1.0296 1.0625 0.9072 0.178 Uiso 1 1 calc R . .
C30 C 1.20822(17) 1.01534(19) 0.89045(14) 0.196(3) Uani 1 1 d . . .
H30A H 1.2038 0.9334 0.9307 0.295 Uiso 1 1 calc R . .
H30B H 1.2311 1.0725 0.9241 0.295 Uiso 1 1 calc R . .
H30C H 1.2705 1.0104 0.8404 0.295 Uiso 1 1 calc R . .
O1 O 0.38052(19) 1.3182(3) 0.76556(15) 0.269(3) Uani 1 1 d R . .
B1 B 1.35978(19) 0.6828(2) 0.68722(14) 0.0553(18) Uani 0.674(6) 1 d PRD . .
F1 F 1.29555(19) 0.6290(2) 0.64592(14) 0.215(4) Uani 0.674(6) 1 d PRD A 1
F2 F 1.43235(19) 0.6055(2) 0.74569(14) 0.193(4) Uani 0.674(6) 1 d PRD A 1
F3 F 1.42509(18) 0.7712(2) 0.63041(13) 0.201(3) Uani 0.674(6) 1 d PRD A 1
F4 F 1.27696(19) 0.7456(2) 0.73852(14) 0.168(3) Uani 0.674(6) 1 d PRD A 1
F1' F 1.35525(19) 0.5519(2) 0.69046(15) 0.139(5) Uani 0.326(6) 1 d PRD A 2
F2' F 1.44874(19) 0.6811(2) 0.73640(14) 0.122(5) Uani 0.326(6) 1 d PRD A 2
F3' F 1.38691(18) 0.7210(2) 0.59613(14) 0.148(5) Uani 0.326(6) 1 d PRD A 2
F4' F 1.24872(19) 0.7104(2) 0.71508(14) 0.203(8) Uani 0.326(6) 1 d PRD A 2
B2 B 0.73502(19) 1.1991(3) 0.82405(16) 0.069(2) Uani 0.674(6) 1 d PRD . .
F5 F 0.72294(18) 1.14738(19) 0.76210(15) 0.252(5) Uani 0.674(6) 1 d PRD A 1
F6 F 0.8341(2) 1.2747(2) 0.7905(2) 0.184(3) Uani 0.674(6) 1 d PRD A 1
F7 F 0.77178(18) 1.1389(3) 0.90332(14) 0.217(4) Uani 0.674(6) 1 d PRD A 1
F8 F 0.6428(2) 1.2786(3) 0.84004(18) 0.275(6) Uani 0.674(6) 1 d PRD A 1
F5' F 0.6283(2) 1.2661(3) 0.80407(18) 0.221(10) Uani 0.326(6) 1 d PRD A 2
F6' F 0.8113(2) 1.2368(2) 0.85356(19) 0.378(19) Uani 0.326(6) 1 d PRD A 2
F7' F 0.68708(17) 1.0912(3) 0.88765(13) 0.180(6) Uani 0.326(6) 1 d PRD A 2
F8' F 0.76932(19) 1.1445(2) 0.75468(15) 0.138(5) Uani 0.326(6) 1 d PRD A 2

loop_
_atom_site_aniso_label
_atom_site_aniso_U_11
_atom_site_aniso_U_22
_atom_site_aniso_U_33
_atom_site_aniso_U_23
_atom_site_aniso_U_13
_atom_site_aniso_U_12
Fe1 0.0579(3) 0.0588(4) 0.0508(3) -0.0098(2) -0.0023(2) -0.0063(2)
N1 0.062(2) 0.070(2) 0.089(2) -0.0384(19) -0.0204(18) 0.0045(17)
N2 0.0649(19) 0.0592(19) 0.0518(17) -0.0092(15) -0.0051(15) -0.0129(16)
N3 0.0593(18) 0.060(2) 0.0538(17) -0.0070(15) -0.0029(15) -0.0061(15)
N4 0.068(2) 0.068(2) 0.073(2) -0.0064(18) -0.0051(18) -0.0046(18)
N5 0.079(2) 0.073(2) 0.077(2) -0.0070(19) -0.013(2) 0.0001(19)
N6 0.067(2) 0.077(2) 0.083(2) -0.0189(19) -0.0026(19) 0.0023(18)
N7 0.0636(19) 0.062(2) 0.072(2) -0.0088(16) -0.0129(17) -0.0052(17)
N8 0.0579(18) 0.0547(19) 0.0619(19) -0.0091(15) -0.0069(15) 0.0029(15)
N9 0.082(2) 0.0530(19) 0.064(2) -0.0146(17) -0.0141(18) -0.0010(16)
N10 0.106(3) 0.064(2) 0.093(3) -0.026(2) -0.026(2) 0.001(2)
N11 0.099(3) 0.081(3) 0.124(4) -0.042(3) -0.038(3) 0.005(2)
N12 0.082(2) 0.063(2) 0.127(3) -0.028(2) -0.016(2) -0.0043(19)
C1 0.083(3) 0.086(3) 0.129(4) -0.063(3) -0.030(3) 0.009(3)
C2 0.113(4) 0.088(4) 0.159(6) -0.066(4) -0.061(4) 0.022(3)
C3 0.142(5) 0.053(3) 0.150(5) -0.038(3) -0.088(4) 0.015(3)
C4 0.117(4) 0.061(3) 0.102(4) -0.020(3) -0.057(3) -0.011(3)
C5 0.147(5) 0.069(3) 0.090(4) 0.010(3) -0.057(4) -0.042(3)
C6 0.131(5) 0.107(4) 0.069(3) 0.007(3) -0.022(3) -0.060(4)
C7 0.095(3) 0.084(3) 0.056(3) 0.000(2) -0.012(2) -0.036(3)
C8 0.089(3) 0.124(4) 0.060(3) -0.009(3) 0.011(2) -0.033(3)
C9 0.072(3) 0.117(4) 0.070(3) -0.016(3) 0.012(2) -0.017(3)
C10 0.057(2) 0.081(3) 0.063(2) -0.016(2) -0.001(2) -0.009(2)
C11 0.072(3) 0.063(3) 0.058(2) -0.008(2) -0.015(2) -0.019(2)
C12 0.087(3) 0.053(2) 0.066(3) -0.010(2) -0.030(2) -0.013(2)
C13 0.059(2) 0.069(3) 0.067(2) -0.016(2) -0.004(2) -0.004(2)
C14 0.107(4) 0.091(4) 0.116(4) 0.003(3) -0.030(3) 0.018(3)
C15 0.130(5) 0.155(6) 0.181(6) -0.002(5) -0.055(5) 0.026(4)
C16 0.077(3) 0.079(3) 0.101(3) -0.019(3) -0.017(3) -0.018(2)
C17 0.103(4) 0.094(4) 0.131(5) -0.024(4) -0.021(4) -0.017(3)
C18 0.105(4) 0.094(4) 0.135(5) -0.056(4) -0.042(4) 0.003(3)
C19 0.086(3) 0.080(3) 0.094(3) -0.031(3) -0.023(3) 0.016(3)
C20 0.130(5) 0.111(4) 0.091(4) -0.048(3) -0.024(4) 0.031(4)
C21 0.110(4) 0.108(4) 0.077(3) -0.028(3) -0.002(3) 0.025(3)
C22 0.082(3) 0.075(3) 0.070(3) -0.014(2) 0.001(2) 0.019(2)
C23 0.077(3) 0.093(4) 0.079(3) -0.001(3) 0.019(2) 0.015(3)
C24 0.069(3) 0.072(3) 0.093(3) -0.003(3) 0.007(3) -0.004(2)
C25 0.054(2) 0.056(2) 0.078(3) -0.001(2) -0.001(2) -0.0022(19)
C26 0.064(2) 0.061(2) 0.062(3) -0.008(2) -0.005(2) 0.015(2)
C27 0.069(2) 0.056(2) 0.068(3) -0.019(2) -0.019(2) 0.008(2)
C28 0.063(2) 0.053(2) 0.090(3) -0.014(2) -0.017(2) -0.002(2)
C29 0.151(5) 0.121(5) 0.212(7) -0.095(5) -0.082(5) -0.003(4)
C30 0.196(7) 0.201(8) 0.230(8) -0.100(6) -0.099(7) 0.004(6)
O1 0.197(5) 0.343(9) 0.313(8) -0.177(7) 0.007(6) -0.032(6)
B1 0.052(4) 0.061(4) 0.047(4) -0.002(3) -0.010(3) 0.004(3)
F1 0.273(10) 0.217(9) 0.195(8) -0.097(7) -0.064(7) -0.039(7)
F2 0.138(6) 0.270(9) 0.129(5) -0.011(5) 0.002(4) 0.071(6)
F3 0.243(7) 0.211(7) 0.154(6) -0.031(5) 0.029(5) -0.110(6)
F4 0.204(8) 0.136(5) 0.140(5) -0.025(4) 0.001(5) 0.058(5)
F1' 0.125(9) 0.123(9) 0.164(11) -0.028(7) -0.009(8) -0.010(7)
F2' 0.088(7) 0.170(11) 0.133(10) -0.070(8) -0.010(6) -0.047(7)
F3' 0.196(11) 0.170(11) 0.070(6) 0.011(6) 0.006(6) -0.083(9)
F4' 0.084(7) 0.234(17) 0.196(14) 0.098(12) 0.006(10) 0.045(10)
B2 0.073(5) 0.081(5) 0.052(4) -0.020(4) -0.006(4) 0.005(4)
F5 0.230(8) 0.314(14) 0.286(13) -0.182(10) 0.015(8) -0.127(8)
F6 0.130(4) 0.285(9) 0.159(5) -0.078(5) -0.009(4) -0.054(5)
F7 0.261(10) 0.202(8) 0.164(6) -0.010(6) -0.037(6) 0.020(8)
F8 0.271(12) 0.258(13) 0.215(8) -0.008(8) 0.106(8) 0.099(10)
F5' 0.092(10) 0.21(2) 0.256(16) 0.096(13) 0.040(9) 0.032(11)
F6' 0.51(4) 0.39(4) 0.37(4) -0.28(3) -0.08(3) -0.18(3)
F7' 0.180(12) 0.213(14) 0.130(10) 0.030(9) -0.037(8) -0.071(10)
F8' 0.178(10) 0.146(12) 0.086(8) -0.042(8) 0.057(7) -0.021(8)

loop_
_atom_type_symbol
_atom_type_description
_atom_type_scat_dispersion_real
_atom_type_scat_dispersion_imag
_atom_type_scat_source
C C 0.0033 0.0016 'International Tables Vol C Tables 4.2.6.8 and 6.1.1.4'
H H 0.0000 0.0000 'International Tables Vol C Tables 4.2.6.8 and 6.1.1.4'
B B 0.0013 0.0007 'International Tables Vol C Tables 4.2.6.8 and 6.1.1.4'
N N 0.0061 0.0033 'International Tables Vol C Tables 4.2.6.8 and 6.1.1.4'
O O 0.0106 0.0060 'International Tables Vol C Tables 4.2.6.8 and 6.1.1.4'
F F 0.0171 0.0103 'International Tables Vol C Tables 4.2.6.8 and 6.1.1.4'
Fe Fe 0.3463 0.8444 'International Tables Vol C Tables 4.2.6.8 and 6.1.1.4'

loop_
_geom_angle_atom_site_label_1
_geom_angle_atom_site_label_2
_geom_angle_atom_site_label_3
_geom_angle
_geom_angle_site_symmetry_1
_geom_angle_site_symmetry_3
_geom_angle_publ_flag
N8 Fe1 N2 175.12(12) . . ?
N8 Fe1 N3 98.16(11) . . ?
N2 Fe1 N3 77.05(12) . . ?
N8 Fe1 N1 104.93(13) . . ?
N2 Fe1 N1 79.84(13) . . ?
N3 Fe1 N1 156.89(14) . . ?
N8 Fe1 N9 76.97(14) . . ?
N2 Fe1 N9 101.90(13) . . ?
N3 Fe1 N9 90.62(11) . . ?
N1 Fe1 N9 93.67(11) . . ?
N8 Fe1 N7 80.29(14) . . ?
N2 Fe1 N7 100.85(13) . . ?
N3 Fe1 N7 93.68(11) . . ?
N1 Fe1 N7 91.09(11) . . ?
N9 Fe1 N7 157.23(14) . . ?
C1 N1 C12 117.9(4) . . ?
C1 N1 Fe1 129.8(4) . . ?
C12 N1 Fe1 112.3(2) . . ?
C10 N2 C11 119.2(3) . . ?
C10 N2 Fe1 123.3(2) . . ?
C11 N2 Fe1 117.6(3) . . ?
N4 N3 C13 106.8(3) . . ?
N4 N3 Fe1 138.5(3) . . ?
C13 N3 Fe1 114.7(2) . . ?
N5 N4 N3 104.9(3) . . ?
N4 N5 N6 115.5(3) . . ?
N4 N5 C14 122.5(4) . . ?
N6 N5 C14 122.0(4) . . ?
N5 N6 C13 101.0(3) . . ?
C16 N7 C27 117.0(4) . . ?
C16 N7 Fe1 130.3(3) . . ?
C27 N7 Fe1 112.7(3) . . ?
C25 N8 C26 120.5(3) . . ?
C25 N8 Fe1 123.0(3) . . ?
C26 N8 Fe1 116.4(3) . . ?
N10 N9 C28 108.2(3) . . ?
N10 N9 Fe1 137.8(3) . . ?
C28 N9 Fe1 113.9(3) . . ?
N9 N10 N11 104.0(4) . . ?
N12 N11 N10 115.5(4) . . ?
N12 N11 C29 121.9(5) . . ?
N10 N11 C29 122.6(5) . . ?
C28 N12 N11 100.4(4) . . ?
N1 C1 C2 122.2(5) . . ?
C3 C2 C1 119.7(5) . . ?
C2 C3 C4 120.8(5) . . ?
C3 C4 C12 115.6(5) . . ?
C3 C4 C5 128.8(5) . . ?
C12 C4 C5 115.6(5) . . ?
C6 C5 C4 124.4(5) . . ?
C5 C6 C7 120.6(5) . . ?
C8 C7 C11 116.6(4) . . ?
C8 C7 C6 127.4(5) . . ?
C11 C7 C6 116.0(5) . . ?
C9 C8 C7 121.6(4) . . ?
C8 C9 C10 118.3(4) . . ?
N2 C10 C9 121.4(4) . . ?
N2 C10 C13 108.3(3) . . ?
C9 C10 C13 130.2(4) . . ?
N2 C11 C7 122.9(4) . . ?
N2 C11 C12 113.3(4) . . ?
C7 C11 C12 123.8(4) . . ?
N1 C12 C11 116.7(3) . . ?
N1 C12 C4 123.7(4) . . ?
C11 C12 C4 119.5(5) . . ?
N6 C13 N3 111.8(3) . . ?
N6 C13 C10 131.6(4) . . ?
N3 C13 C10 116.6(3) . . ?
C15 C14 N5 110.1(4) . . ?
N7 C16 C17 122.1(5) . . ?
C18 C17 C16 121.4(5) . . ?
C17 C18 C19 118.9(5) . . ?
C27 C19 C18 115.9(5) . . ?
C27 C19 C20 117.7(5) . . ?
C18 C19 C20 126.4(5) . . ?
C21 C20 C19 123.1(5) . . ?
C20 C21 C22 119.2(5) . . ?
C26 C22 C21 118.2(5) . . ?
C26 C22 C23 115.5(4) . . ?
C21 C22 C23 126.3(5) . . ?
C24 C23 C22 121.0(4) . . ?
C23 C24 C25 119.7(4) . . ?
N8 C25 C24 120.3(4) . . ?
N8 C25 C28 108.8(4) . . ?
C24 C25 C28 130.9(4) . . ?
N8 C26 C22 123.0(4) . . ?
N8 C26 C27 114.5(3) . . ?
C22 C26 C27 122.5(4) . . ?
N7 C27 C19 124.6(4) . . ?
N7 C27 C26 116.1(3) . . ?
C19 C27 C26 119.3(4) . . ?
N12 C28 N9 111.9(4) . . ?
N12 C28 C25 130.9(4) . . ?
N9 C28 C25 117.2(4) . . ?
C30 C29 N11 113.1(4) . . ?
F4' B1 F1 75.9 . . ?
F4' B1 F2' 120.3 . . ?
F1 B1 F2' 151.1 . . ?
F4' B1 F2 117.8 . . ?
F1 B1 F2 114.0 . . ?
F2' B1 F2 38.3 . . ?
F4' B1 F3 120.0 . . ?
F1 B1 F3 113.2 . . ?
F2' B1 F3 80.8 . . ?
F2 B1 F3 111.3 . . ?
F4' B1 F3' 115.4 . . ?
F1 B1 F3' 70.8 . . ?
F2' B1 F3' 115.4 . . ?
F2 B1 F3' 126.0 . . ?
F3 B1 F3' 43.0 . . ?
F4' B1 F4 30.5 . . ?
F1 B1 F4 106.4 . . ?
F2' B1 F4 92.9 . . ?
F2 B1 F4 105.7 . . ?
F3 B1 F4 105.4 . . ?
F3' B1 F4 125.1 . . ?
F4' B1 F1' 99.9 . . ?
F1 B1 F1' 48.9 . . ?
F2' B1 F1' 102.7 . . ?
F2 B1 F1' 65.2 . . ?
F3 B1 F1' 131.8 . . ?
F3' B1 F1' 97.5 . . ?
F4 B1 F1' 122.2 . . ?
F6' B2 F5 139.3 . . ?
F6' B2 F8 98.4 . . ?
F5 B2 F8 115.5 . . ?
F6' B2 F7 61.6 . . ?
F5 B2 F7 123.08(7) . . ?
F8 B2 F7 106.3 . . ?
F6' B2 F5' 121.7 . . ?
F5 B2 F5' 87.8 . . ?
F8 B2 F5' 28.0 . . ?
F7 B2 F5' 129.2 . . ?
F6' B2 F8' 117.3 . . ?
F5 B2 F8' 22.1 . . ?
F8 B2 F8' 133.6 . . ?
F7 B2 F8' 116.21(8) . . ?
F5' B2 F8' 105.8 . . ?
F6' B2 F6 42.7 . . ?
F5 B2 F6 104.7 . . ?
F8 B2 F6 103.26(6) . . ?
F7 B2 F6 101.2 . . ?
F5' B2 F6 108.9 . . ?
F8' B2 F6 86.58(6) . . ?
F6' B2 F7' 111.7 . . ?
F5 B2 F7' 87.50(9) . . ?
F8 B2 F7' 96.0 . . ?
F7 B2 F7' 50.2 . . ?
F5' B2 F7' 99.2 . . ?
F8' B2 F7' 97.07(12) . . ?
F6 B2 F7' 149.6 . . ?

loop_
_geom_bond_atom_site_label_1
_geom_bond_atom_site_label_2
_geom_bond_distance
_geom_bond_site_symmetry_2
_geom_bond_publ_flag
Fe1 N8 1.952(3) . ?
Fe1 N2 1.952(3) . ?
Fe1 N3 2.031(3) . ?
Fe1 N1 2.033(3) . ?
Fe1 N9 2.036(3) . ?
Fe1 N7 2.039(3) . ?
N1 C1 1.334(5) . ?
N1 C12 1.367(5) . ?
N2 C10 1.333(4) . ?
N2 C11 1.352(4) . ?
N3 N4 1.321(4) . ?
N3 C13 1.353(4) . ?
N4 N5 1.316(4) . ?
N5 N6 1.321(4) . ?
N5 C14 1.485(5) . ?
N6 C13 1.333(4) . ?
N7 C16 1.325(5) . ?
N7 C27 1.352(5) . ?
N8 C25 1.327(4) . ?
N8 C26 1.356(5) . ?
N9 N10 1.301(4) . ?
N9 C28 1.356(5) . ?
N10 N11 1.337(5) . ?
N11 N12 1.334(5) . ?
N11 C29 1.475(6) . ?
N12 C28 1.331(5) . ?
C1 C2 1.402(7) . ?
C2 C3 1.359(7) . ?
C3 C4 1.411(7) . ?
C4 C12 1.415(5) . ?
C4 C5 1.426(7) . ?
C5 C6 1.347(7) . ?
C6 C7 1.427(6) . ?
C7 C8 1.385(6) . ?
C7 C11 1.394(5) . ?
C8 C9 1.362(6) . ?
C9 C10 1.408(5) . ?
C10 C13 1.456(5) . ?
C11 C12 1.407(5) . ?
C14 C15 1.421(7) . ?
C16 C17 1.387(6) . ?
C17 C18 1.333(7) . ?
C18 C19 1.424(7) . ?
C19 C27 1.391(6) . ?
C19 C20 1.427(7) . ?
C20 C21 1.377(7) . ?
C21 C22 1.419(6) . ?
C22 C26 1.395(5) . ?
C22 C23 1.423(6) . ?
C23 C24 1.361(6) . ?
C24 C25 1.407(5) . ?
C25 C28 1.435(5) . ?
C26 C27 1.417(5) . ?
C29 C30 1.382(5) . ?
B1 F4' 1.2474 . ?
B1 F1 1.2503 . ?
B1 F2' 1.2578 . ?
B1 F2 1.3118 . ?
B1 F3 1.3417 . ?
B1 F3' 1.3417 . ?
B1 F4 1.3517 . ?
B1 F1' 1.4348 . ?
B2 F6' 1.1291 . ?
B2 F5 1.2238 . ?
B2 F8 1.2828 . ?
B2 F7 1.2898 . ?
B2 F5' 1.3049 . ?
B2 F8' 1.3221 . ?
B2 F6 1.4015 . ?
B2 F7' 1.4432 . ?
